data_4304209
loop_
_publ_author_name
'Nonsee Nimitsiriwat'
'Vernon C. Gibson'
'Edward L. Marshall'
'Mark R. J. Elsegood'

_publ_section_title
;
The Reversible Amination of Tin(II)-Ligated Imines: Latent Initiators for
the Polymerization of rac-Lactide
;
_journal_name_full 'Inorganic Chemistry'
_journal_page_first 5417
_journal_page_last 5424
_journal_paper_doi 10.1021/ic701671s
_journal_volume 47
_journal_year 2008
_chemical_formula_moiety 'C39 H53 N2 O P Si2 Sn'
_chemical_formula_sum 'C39 H53 N2 O P Si2 Sn'
_chemical_formula_weight 771.67
_chemical_name_systematic
;
 ?
;
_space_group_IT_number 14
_symmetry_cell_setting monoclinic
_symmetry_space_group_name_Hall '-P 2yn'
_symmetry_space_group_name_H-M 'P 1 21/n 1'
_atom_sites_solution_hydrogens geom
_atom_sites_solution_primary heavy
_atom_sites_solution_secondary difmap
_audit_creation_method SHELXL-97
_cell_angle_alpha 90.00
_cell_angle_beta 91.521(2)
_cell_angle_gamma 90.00
_cell_formula_units_Z 8
_cell_length_a 17.4654(16)
_cell_length_b 25.490(2)
_cell_length_c 18.2675(17)
_cell_measurement_reflns_used 8469
_cell_measurement_temperature 150(2)
_cell_measurement_theta_max 28.40
_cell_measurement_theta_min 2.25
_cell_volume 8129.7(12)
_computing_cell_refinement 'Bruker SAINT'
_computing_data_collection 'Bruker SMART'
_computing_data_reduction 'Bruker SAINT'
_computing_molecular_graphics 'Bruker SHELXTL'
_computing_publication_material 'Bruker SHELXTL and local programs'
_computing_structure_refinement 'Bruker SHELXTL'
_computing_structure_solution 'Bruker SHELXTL'
_diffrn_ambient_temperature 150(2)
_diffrn_measured_fraction_theta_full 0.999
_diffrn_measured_fraction_theta_max 0.999
_diffrn_measurement_device_type 'Bruker SMART 1000 CCD diffractometer'
_diffrn_measurement_method '\w rotation with narrow frames'
_diffrn_radiation_monochromator graphite
_diffrn_radiation_source 'sealed tube'
_diffrn_radiation_type MoK\a
_diffrn_radiation_wavelength 0.71073
_diffrn_reflns_av_R_equivalents 0.1249
_diffrn_reflns_av_sigmaI/netI 0.1114
_diffrn_reflns_limit_h_max 19
_diffrn_reflns_limit_h_min -19
_diffrn_reflns_limit_k_max 28
_diffrn_reflns_limit_k_min -28
_diffrn_reflns_limit_l_max 20
_diffrn_reflns_limit_l_min -20
_diffrn_reflns_number 50463
_diffrn_reflns_theta_full 23.50
_diffrn_reflns_theta_max 23.50
_diffrn_reflns_theta_min 1.60
_diffrn_standards_decay_% 0
_diffrn_standards_number 0
_exptl_absorpt_coefficient_mu 0.757
_exptl_absorpt_correction_T_max 0.963
_exptl_absorpt_correction_T_min 0.583
_exptl_absorpt_correction_type multi-scan
_exptl_absorpt_process_details 'SADABS v2.10, Sheldrick, G.M., (2003)'
_exptl_crystal_colour yellow
_exptl_crystal_density_diffrn 1.261
_exptl_crystal_density_method 'not measured'
_exptl_crystal_description lath
_exptl_crystal_F_000 3216
_exptl_crystal_size_max 0.80
_exptl_crystal_size_mid 0.19
_exptl_crystal_size_min 0.05
_refine_diff_density_max 3.144
_refine_diff_density_min -1.301
_refine_diff_density_rms 0.164
_refine_ls_extinction_method none
_refine_ls_goodness_of_fit_ref 1.018
_refine_ls_hydrogen_treatment constr
_refine_ls_matrix_type full
_refine_ls_number_parameters 853
_refine_ls_number_reflns 12011
_refine_ls_number_restraints 607
_refine_ls_restrained_S_all 0.996
_refine_ls_R_factor_all 0.1426
_refine_ls_R_factor_gt 0.0709
_refine_ls_shift/su_max 0.000
_refine_ls_shift/su_mean 0.000
_refine_ls_structure_factor_coef Fsqd
_refine_ls_weighting_details 'calc w=1/[\s^2^(Fo^2^)+(0.1266P)^2^+0.4532P] where P=(Fo^2^+2Fc^2^)/3'
_refine_ls_weighting_scheme calc
_refine_ls_wR_factor_gt 0.1796
_refine_ls_wR_factor_ref 0.2284
_reflns_number_gt 6456
_reflns_number_total 12011
_reflns_threshold_expression I>2\s(I)
_cod_data_source_file ic701671s-file024.cif
_cod_data_source_block vg30
_cod_original_cell_volume 8129.6(13)
_cod_database_code 4304209

loop_
_symmetry_equiv_pos_as_xyz
'x, y, z'
'-x+1/2, y+1/2, -z+1/2'
'-x, -y, -z'
'x-1/2, -y-1/2, z-1/2'

loop_
_atom_site_label
_atom_site_type_symbol
_atom_site_fract_x
_atom_site_fract_y
_atom_site_fract_z
_atom_site_U_iso_or_equiv
_atom_site_adp_type
_atom_site_occupancy
_atom_site_symmetry_multiplicity
_atom_site_calc_flag
_atom_site_refinement_flags
_atom_site_disorder_assembly
_atom_site_disorder_group
Sn1 Sn 0.55206(4) 0.67665(3) 0.36008(3) 0.0188(2) Uani 1 1 d . . .
O1 O 0.6262(3) 0.7421(2) 0.3668(3) 0.0201(14) Uani 1 1 d U . .
C1 C 0.6053(5) 0.7911(3) 0.3536(5) 0.0131(14) Uani 1 1 d U . .
C2 C 0.6357(5) 0.8328(4) 0.3980(5) 0.0173(15) Uani 1 1 d U . .
C3 C 0.6074(5) 0.8827(4) 0.3827(5) 0.0166(16) Uani 1 1 d U . .
H3 H 0.6250 0.9103 0.4137 0.020 Uiso 1 1 calc R . .
C4 C 0.5556(5) 0.8961(3) 0.3263(5) 0.0171(16) Uani 1 1 d U . .
C5 C 0.5292(5) 0.8550(3) 0.2827(5) 0.0157(16) Uani 1 1 d U . .
H5 H 0.4965 0.8625 0.2416 0.019 Uiso 1 1 calc R . .
C6 C 0.5481(5) 0.8058(3) 0.2965(5) 0.0139(12) Uani 1 1 d U . .
C7 C 0.6955(6) 0.8227(4) 0.4589(5) 0.029(2) Uani 1 1 d U . .
C8 C 0.6642(6) 0.7835(4) 0.5148(5) 0.033(3) Uani 1 1 d U . .
H8A H 0.6163 0.7970 0.5341 0.049 Uiso 1 1 calc R . .
H8B H 0.7018 0.7789 0.5551 0.049 Uiso 1 1 calc R . .
H8C H 0.6547 0.7497 0.4908 0.049 Uiso 1 1 calc R . .
C9 C 0.7684(6) 0.8013(5) 0.4244(7) 0.047(3) Uani 1 1 d U . .
H9A H 0.7562 0.7691 0.3973 0.070 Uiso 1 1 calc R . .
H9B H 0.8068 0.7937 0.4631 0.070 Uiso 1 1 calc R . .
H9C H 0.7888 0.8276 0.3909 0.070 Uiso 1 1 calc R . .
C10 C 0.7148(7) 0.8733(4) 0.5019(6) 0.050(3) Uani 1 1 d U . .
H10A H 0.7329 0.9001 0.4681 0.076 Uiso 1 1 calc R . .
H10B H 0.7550 0.8658 0.5390 0.076 Uiso 1 1 calc R . .
H10C H 0.6689 0.8860 0.5260 0.076 Uiso 1 1 calc R . .
C11 C 0.5297(6) 0.9529(4) 0.3172(6) 0.026(2) Uani 1 1 d U . .
C12 C 0.5984(7) 0.9862(4) 0.2946(7) 0.044(3) Uani 1 1 d U . .
H12A H 0.6395 0.9832 0.3319 0.066 Uiso 1 1 calc R . .
H12B H 0.5827 1.0229 0.2899 0.066 Uiso 1 1 calc R . .
H12C H 0.6168 0.9736 0.2475 0.066 Uiso 1 1 calc R . .
C13 C 0.4992(7) 0.9747(4) 0.3909(6) 0.045(3) Uani 1 1 d U . .
H13A H 0.4571 0.9526 0.4073 0.067 Uiso 1 1 calc R . .
H13B H 0.4807 1.0107 0.3835 0.067 Uiso 1 1 calc R . .
H13C H 0.5407 0.9747 0.4281 0.067 Uiso 1 1 calc R . .
C14 C 0.4661(7) 0.9584(4) 0.2570(7) 0.051(4) Uani 1 1 d U . .
H14A H 0.4872 0.9499 0.2093 0.077 Uiso 1 1 calc R . .
H14B H 0.4469 0.9945 0.2564 0.077 Uiso 1 1 calc R . .
H14C H 0.4241 0.9343 0.2673 0.077 Uiso 1 1 calc R . .
C15 C 0.5272(5) 0.7666(3) 0.2399(5) 0.0163(14) Uani 1 1 d U . .
H15 H 0.5125 0.7801 0.1932 0.020 Uiso 1 1 calc R . .
N1 N 0.5264(4) 0.7149(3) 0.2463(4) 0.0128(15) Uani 1 1 d U . .
C16 C 0.5019(5) 0.6851(4) 0.1839(5) 0.016(2) Uani 1 1 d U . .
C17 C 0.5540(5) 0.6725(4) 0.1298(5) 0.023(2) Uani 1 1 d U . .
H17 H 0.6053 0.6848 0.1334 0.028 Uiso 1 1 calc R . .
C18 C 0.5306(5) 0.6425(4) 0.0724(5) 0.025(2) Uani 1 1 d U . .
H18 H 0.5660 0.6341 0.0355 0.030 Uiso 1 1 calc R . .
C19 C 0.4566(6) 0.6239(4) 0.0661(5) 0.028(2) Uani 1 1 d U . .
H19 H 0.4414 0.6028 0.0253 0.034 Uiso 1 1 calc R . .
C20 C 0.4039(6) 0.6362(4) 0.1201(5) 0.026(2) Uani 1 1 d U . .
H20 H 0.3530 0.6232 0.1158 0.031 Uiso 1 1 calc R . .
C21 C 0.4255(5) 0.6672(4) 0.1801(5) 0.021(2) Uani 1 1 d U . .
P1 P 0.36369(14) 0.68582(11) 0.25559(14) 0.0236(6) Uani 1 1 d . . .
C22 C 0.3414(5) 0.7543(4) 0.2330(5) 0.023(2) Uani 1 1 d U . .
C23 C 0.3228(5) 0.7868(4) 0.2900(7) 0.036(3) Uani 1 1 d U . .
H23 H 0.3213 0.7730 0.3383 0.044 Uiso 1 1 calc R . .
C24 C 0.3059(6) 0.8401(5) 0.2779(8) 0.051(3) Uani 1 1 d U . .
H24 H 0.2933 0.8623 0.3176 0.061 Uiso 1 1 calc R . .
C25 C 0.3079(7) 0.8598(5) 0.2078(8) 0.054(3) Uani 1 1 d U . .
H25 H 0.2963 0.8957 0.1990 0.065 Uiso 1 1 calc R . .
C26 C 0.3266(6) 0.8279(5) 0.1507(8) 0.049(3) Uani 1 1 d U . .
H26 H 0.3281 0.8419 0.1026 0.058 Uiso 1 1 calc R . .
C27 C 0.3432(6) 0.7759(4) 0.1624(6) 0.035(2) Uani 1 1 d U . .
H27 H 0.3560 0.7543 0.1221 0.042 Uiso 1 1 calc R . .
C28 C 0.2729(5) 0.6535(4) 0.2298(5) 0.022(2) Uani 1 1 d U . .
C29 C 0.2075(5) 0.6798(4) 0.2085(5) 0.027(2) Uani 1 1 d U . .
H29 H 0.2093 0.7166 0.2008 0.032 Uiso 1 1 calc R . .
C30 C 0.1397(6) 0.6535(5) 0.1980(6) 0.035(3) Uani 1 1 d U . .
H30 H 0.0952 0.6726 0.1833 0.042 Uiso 1 1 calc R . .
C31 C 0.1343(6) 0.6000(5) 0.2083(6) 0.039(3) Uani 1 1 d U . .
H31 H 0.0869 0.5822 0.2011 0.047 Uiso 1 1 calc R . .
C32 C 0.2003(7) 0.5726(4) 0.2295(6) 0.041(3) Uani 1 1 d U . .
H32 H 0.1985 0.5356 0.2351 0.049 Uiso 1 1 calc R . .
C33 C 0.2677(6) 0.5989(4) 0.2421(6) 0.037(3) Uani 1 1 d U . .
H33 H 0.3116 0.5802 0.2595 0.044 Uiso 1 1 calc R . .
N2 N 0.6325(5) 0.6239(3) 0.3167(4) 0.026(2) Uani 1 1 d . . .
Si1 Si 0.72865(17) 0.63952(12) 0.31893(16) 0.0281(7) Uani 1 1 d . . .
C34 C 0.7494(7) 0.6959(4) 0.2590(6) 0.041(3) Uani 1 1 d . . .
H34A H 0.7515 0.6839 0.2081 0.061 Uiso 1 1 calc R . .
H34B H 0.7989 0.7113 0.2738 0.061 Uiso 1 1 calc R . .
H34C H 0.7090 0.7223 0.2632 0.061 Uiso 1 1 calc R . .
C35 C 0.7609(6) 0.6518(4) 0.4170(6) 0.035(3) Uani 1 1 d . . .
H35A H 0.7266 0.6773 0.4393 0.052 Uiso 1 1 calc R . .
H35B H 0.8132 0.6656 0.4181 0.052 Uiso 1 1 calc R . .
H35C H 0.7596 0.6188 0.4444 0.052 Uiso 1 1 calc R . .
C36 C 0.7904(7) 0.5856(5) 0.2849(7) 0.051(4) Uani 1 1 d . . .
H36A H 0.7776 0.5528 0.3097 0.077 Uiso 1 1 calc R . .
H36B H 0.8443 0.5942 0.2952 0.077 Uiso 1 1 calc R . .
H36C H 0.7819 0.5815 0.2320 0.077 Uiso 1 1 calc R . .
Si2 Si 0.5981(2) 0.56062(12) 0.30381(18) 0.0356(8) Uani 1 1 d . . .
C37 C 0.6368(7) 0.5138(5) 0.3723(7) 0.049(3) Uani 1 1 d . . .
H37A H 0.6918 0.5092 0.3653 0.073 Uiso 1 1 calc R . .
H37B H 0.6107 0.4800 0.3665 0.073 Uiso 1 1 calc R . .
H37C H 0.6285 0.5275 0.4216 0.073 Uiso 1 1 calc R . .
C38 C 0.6156(9) 0.5343(5) 0.2110(7) 0.066(4) Uani 1 1 d . . .
H38A H 0.5937 0.5582 0.1741 0.099 Uiso 1 1 calc R . .
H38B H 0.5915 0.4997 0.2058 0.099 Uiso 1 1 calc R . .
H38C H 0.6709 0.5310 0.2042 0.099 Uiso 1 1 calc R . .
C39 C 0.4917(7) 0.5582(5) 0.3113(8) 0.054(4) Uani 1 1 d . . .
H39A H 0.4775 0.5703 0.3601 0.082 Uiso 1 1 calc R . .
H39B H 0.4739 0.5221 0.3039 0.082 Uiso 1 1 calc R . .
H39C H 0.4680 0.5810 0.2740 0.082 Uiso 1 1 calc R . .
Sn2 Sn 0.20663(4) 0.68125(3) 0.41755(3) 0.0185(2) Uani 1 1 d . . .
O2 O 0.1315(3) 0.7466(2) 0.4121(3) 0.0185(15) Uani 1 1 d . . .
C40 C 0.1531(5) 0.7961(4) 0.4260(5) 0.0173(19) Uani 1 1 d U . .
C41 C 0.1240(6) 0.8382(4) 0.3838(5) 0.024(2) Uani 1 1 d U . .
C42 C 0.1479(5) 0.8881(4) 0.4026(5) 0.023(2) Uani 1 1 d U . .
H42 H 0.1275 0.9165 0.3746 0.027 Uiso 1 1 calc R . .
C43 C 0.1991(5) 0.9001(4) 0.4589(5) 0.022(2) Uani 1 1 d U . .
C44 C 0.2256(5) 0.8606(3) 0.5014(5) 0.0170(19) Uani 1 1 d U . .
H44 H 0.2601 0.8680 0.5411 0.020 Uiso 1 1 calc R . .
C45 C 0.2020(5) 0.8070(3) 0.4873(5) 0.0162(18) Uani 1 1 d U . .
C46 C 0.0625(6) 0.8290(4) 0.3240(6) 0.035(2) Uani 1 1 d U . .
C47 C 0.0922(6) 0.7906(4) 0.2660(5) 0.034(3) Uani 1 1 d U . .
H47A H 0.1411 0.8034 0.2479 0.051 Uiso 1 1 calc R . .
H47B H 0.0548 0.7882 0.2252 0.051 Uiso 1 1 calc R . .
H47C H 0.0995 0.7559 0.2881 0.051 Uiso 1 1 calc R . .
C48 C -0.0118(6) 0.8079(5) 0.3575(6) 0.043(3) Uani 1 1 d U . .
H48A H -0.0014 0.7740 0.3811 0.064 Uiso 1 1 calc R . .
H48B H -0.0510 0.8033 0.3186 0.064 Uiso 1 1 calc R . .
H48C H -0.0301 0.8328 0.3939 0.064 Uiso 1 1 calc R . .
C49 C 0.0399(8) 0.8804(4) 0.2837(7) 0.055(4) Uani 1 1 d U . .
H49A H 0.0144 0.9041 0.3176 0.083 Uiso 1 1 calc R . .
H49B H 0.0050 0.8723 0.2423 0.083 Uiso 1 1 calc R . .
H49C H 0.0860 0.8974 0.2655 0.083 Uiso 1 1 calc R . .
C50 C 0.2211(6) 0.9583(4) 0.4731(6) 0.032(2) Uani 1 1 d U . .
C51 C 0.1513(7) 0.9905(4) 0.4911(7) 0.050(3) Uani 1 1 d U . .
H51A H 0.1149 0.9901 0.4494 0.075 Uiso 1 1 calc R . .
H51B H 0.1668 1.0268 0.5016 0.075 Uiso 1 1 calc R . .
H51C H 0.1269 0.9756 0.5341 0.075 Uiso 1 1 calc R . .
C52 C 0.2569(8) 0.9805(5) 0.4035(7) 0.058(4) Uani 1 1 d U . .
H52A H 0.2187 0.9802 0.3632 0.087 Uiso 1 1 calc R . .
H52B H 0.3009 0.9589 0.3903 0.087 Uiso 1 1 calc R . .
H52C H 0.2739 1.0166 0.4126 0.087 Uiso 1 1 calc R . .
C53 C 0.2805(7) 0.9640(4) 0.5359(7) 0.052(3) Uani 1 1 d U . .
H53A H 0.2907 1.0013 0.5448 0.078 Uiso 1 1 calc R . .
H53B H 0.3280 0.9464 0.5228 0.078 Uiso 1 1 calc R . .
H53C H 0.2606 0.9480 0.5803 0.078 Uiso 1 1 calc R . .
C54 C 0.2298(5) 0.7689(3) 0.5392(5) 0.0142(16) Uani 1 1 d U . .
H54 H 0.2491 0.7825 0.5845 0.017 Uiso 1 1 calc R . .
N3 N 0.2319(4) 0.7189(3) 0.5326(4) 0.0134(15) Uani 1 1 d U . .
C55 C 0.2561(5) 0.6877(3) 0.5952(5) 0.016(2) Uani 1 1 d U . .
C56 C 0.2045(6) 0.6774(4) 0.6511(5) 0.027(2) Uani 1 1 d U . .
H56 H 0.1542 0.6917 0.6481 0.032 Uiso 1 1 calc R . .
C57 C 0.2257(6) 0.6475(4) 0.7090(5) 0.024(2) Uani 1 1 d U . .
H57 H 0.1903 0.6405 0.7464 0.028 Uiso 1 1 calc R . .
C58 C 0.2994(6) 0.6270(4) 0.7141(5) 0.026(2) Uani 1 1 d U . .
H58 H 0.3143 0.6056 0.7547 0.031 Uiso 1 1 calc R . .
C59 C 0.3508(5) 0.6377(4) 0.6598(5) 0.022(2) Uani 1 1 d U . .
H59 H 0.4015 0.6244 0.6648 0.027 Uiso 1 1 calc R . .
C60 C 0.3313(5) 0.6670(3) 0.5989(5) 0.016(2) Uani 1 1 d U . .
P2 P 0.39345(14) 0.68309(10) 0.52328(14) 0.0211(6) Uani 1 1 d . . .
C61 C 0.4170(5) 0.7513(4) 0.5425(6) 0.026(2) Uani 1 1 d U . .
C62 C 0.4333(6) 0.7836(4) 0.4849(7) 0.038(3) Uani 1 1 d U . .
H62 H 0.4330 0.7693 0.4369 0.046 Uiso 1 1 calc R . .
C63 C 0.4502(7) 0.8367(5) 0.4943(8) 0.050(3) Uani 1 1 d U . .
H63 H 0.4620 0.8577 0.4532 0.060 Uiso 1 1 calc R . .
C64 C 0.4499(7) 0.8586(5) 0.5624(9) 0.058(3) Uani 1 1 d U . .
H64 H 0.4601 0.8950 0.5681 0.069 Uiso 1 1 calc R . .
C65 C 0.4345(7) 0.8274(5) 0.6252(8) 0.051(3) Uani 1 1 d U . .
H65 H 0.4355 0.8422 0.6729 0.062 Uiso 1 1 calc R . .
C66 C 0.4175(6) 0.7734(4) 0.6137(6) 0.033(2) Uani 1 1 d U . .
H66 H 0.4064 0.7518 0.6544 0.040 Uiso 1 1 calc R . .
C67 C 0.4810(5) 0.6480(4) 0.5481(5) 0.023(2) Uani 1 1 d U . .
C68 C 0.5476(5) 0.6722(4) 0.5707(5) 0.022(2) Uani 1 1 d U . .
H68 H 0.5480 0.7091 0.5777 0.027 Uiso 1 1 calc R . .
C69 C 0.6158(6) 0.6433(5) 0.5840(6) 0.033(2) Uani 1 1 d U . .
H69 H 0.6618 0.6606 0.5989 0.039 Uiso 1 1 calc R . .
C70 C 0.6142(6) 0.5893(5) 0.5746(6) 0.038(3) Uani 1 1 d U . .
H70 H 0.6597 0.5694 0.5830 0.046 Uiso 1 1 calc R . .
C71 C 0.5485(6) 0.5646(4) 0.5538(7) 0.042(3) Uani 1 1 d U . .
H71 H 0.5477 0.5275 0.5486 0.050 Uiso 1 1 calc R . .
C72 C 0.4813(6) 0.5941(4) 0.5398(6) 0.033(3) Uani 1 1 d U . .
H72 H 0.4356 0.5766 0.5243 0.040 Uiso 1 1 calc R . .
N4 N 0.1254(5) 0.6288(3) 0.4581(4) 0.027(2) Uani 1 1 d . . .
Si3 Si 0.02931(16) 0.64432(12) 0.45771(16) 0.0288(7) Uani 1 1 d . . .
C73 C 0.0082(6) 0.7001(5) 0.5197(6) 0.039(3) Uani 1 1 d . . .
H73A H 0.0015 0.6869 0.5695 0.058 Uiso 1 1 calc R . .
H73B H -0.0389 0.7177 0.5026 0.058 Uiso 1 1 calc R . .
H73C H 0.0508 0.7251 0.5196 0.058 Uiso 1 1 calc R . .
C74 C -0.0041(6) 0.6586(4) 0.3623(6) 0.039(3) Uani 1 1 d . . .
H74A H 0.0280 0.6861 0.3415 0.058 Uiso 1 1 calc R . .
H74B H -0.0575 0.6705 0.3624 0.058 Uiso 1 1 calc R . .
H74C H -0.0006 0.6267 0.3326 0.058 Uiso 1 1 calc R . .
C75 C -0.0327(7) 0.5901(5) 0.4919(8) 0.062(4) Uani 1 1 d . . .
H75A H -0.0241 0.5583 0.4630 0.093 Uiso 1 1 calc R . .
H75B H -0.0866 0.6004 0.4869 0.093 Uiso 1 1 calc R . .
H75C H -0.0197 0.5831 0.5435 0.093 Uiso 1 1 calc R . .
Si4 Si 0.15963(18) 0.56549(11) 0.47373(16) 0.0276(7) Uani 1 1 d . . .
C76 C 0.1212(7) 0.5169(4) 0.4068(6) 0.044(3) Uani 1 1 d . . .
H76A H 0.0683 0.5082 0.4186 0.066 Uiso 1 1 calc R . .
H76B H 0.1526 0.4851 0.4089 0.066 Uiso 1 1 calc R . .
H76C H 0.1224 0.5318 0.3573 0.066 Uiso 1 1 calc R . .
C77 C 0.1420(7) 0.5418(4) 0.5690(6) 0.044(3) Uani 1 1 d . . .
H77A H 0.1692 0.5644 0.6043 0.067 Uiso 1 1 calc R . .
H77B H 0.1606 0.5057 0.5743 0.067 Uiso 1 1 calc R . .
H77C H 0.0869 0.5428 0.5780 0.067 Uiso 1 1 calc R . .
C78 C 0.2655(6) 0.5624(4) 0.4609(7) 0.044(3) Uani 1 1 d . . .
H78A H 0.2774 0.5760 0.4123 0.067 Uiso 1 1 calc R . .
H78B H 0.2828 0.5259 0.4650 0.067 Uiso 1 1 calc R . .
H78C H 0.2917 0.5837 0.4986 0.067 Uiso 1 1 calc R . .

loop_
_atom_site_aniso_label
_atom_site_aniso_U_11
_atom_site_aniso_U_22
_atom_site_aniso_U_33
_atom_site_aniso_U_23
_atom_site_aniso_U_13
_atom_site_aniso_U_12
Sn1 0.0185(4) 0.0275(4) 0.0104(4) 0.0016(3) 0.0008(3) 0.0014(3)
O1 0.020(3) 0.027(2) 0.013(3) -0.004(2) -0.002(3) 0.012(3)
C1 0.006(3) 0.023(2) 0.010(3) 0.000(2) 0.005(2) 0.005(3)
C2 0.010(3) 0.026(3) 0.016(3) 0.003(3) 0.001(2) -0.007(3)
C3 0.016(4) 0.022(3) 0.011(4) 0.000(3) 0.004(3) -0.008(3)
C4 0.016(4) 0.020(2) 0.015(4) -0.002(3) 0.004(3) -0.001(3)
C5 0.019(4) 0.021(2) 0.006(4) 0.002(2) -0.002(3) 0.005(3)
C6 0.0138(15) 0.0153(14) 0.0126(15) 0.0017(9) 0.0006(9) -0.0024(9)
C7 0.030(5) 0.035(5) 0.021(5) 0.002(3) -0.010(3) -0.006(4)
C8 0.052(7) 0.028(6) 0.016(5) 0.001(4) -0.015(5) 0.002(5)
C9 0.015(5) 0.059(8) 0.065(9) 0.003(6) -0.019(5) -0.006(5)
C10 0.071(9) 0.042(6) 0.037(7) -0.001(5) -0.039(6) -0.017(6)
C11 0.025(5) 0.022(4) 0.030(6) 0.000(4) -0.007(4) 0.001(4)
C12 0.055(7) 0.027(6) 0.050(8) 0.017(6) 0.002(6) -0.012(5)
C13 0.058(8) 0.028(6) 0.049(7) -0.005(5) 0.006(6) 0.018(6)
C14 0.060(8) 0.032(7) 0.060(8) -0.005(6) -0.041(7) 0.007(6)
C15 0.0155(17) 0.0176(15) 0.0158(16) 0.0001(9) 0.0005(10) -0.0002(10)
N1 0.011(4) 0.021(2) 0.006(4) -0.002(3) 0.000(3) 0.000(3)
C16 0.006(4) 0.026(5) 0.017(5) -0.003(4) 0.003(4) 0.001(4)
C17 0.016(5) 0.035(6) 0.018(5) -0.006(4) 0.003(4) -0.001(4)
C18 0.020(5) 0.042(6) 0.014(5) -0.009(4) 0.010(4) -0.001(5)
C19 0.028(5) 0.041(6) 0.016(5) -0.011(5) 0.006(4) -0.004(5)
C20 0.014(5) 0.048(7) 0.016(5) -0.006(5) 0.001(4) -0.008(5)
C21 0.016(5) 0.029(6) 0.019(5) -0.004(4) 0.010(4) 0.000(4)
P1 0.0138(13) 0.0457(18) 0.0113(13) -0.0067(13) 0.0022(11) -0.0021(12)
C22 0.007(5) 0.036(6) 0.026(5) -0.009(4) -0.006(4) -0.004(4)
C23 0.015(5) 0.045(6) 0.050(6) -0.020(5) 0.009(5) -0.007(5)
C24 0.024(6) 0.045(6) 0.084(8) -0.026(6) 0.018(7) -0.004(5)
C25 0.029(7) 0.042(7) 0.093(9) -0.008(6) 0.001(7) -0.011(6)
C26 0.023(6) 0.051(6) 0.071(8) 0.002(6) -0.003(6) -0.001(6)
C27 0.019(6) 0.044(6) 0.040(6) 0.010(5) -0.003(5) 0.002(5)
C28 0.017(5) 0.044(5) 0.004(5) -0.004(4) 0.004(4) -0.010(4)
C29 0.023(5) 0.043(6) 0.014(5) -0.004(5) 0.003(4) -0.009(4)
C30 0.017(5) 0.063(6) 0.024(6) -0.006(5) -0.004(5) -0.010(5)
C31 0.029(5) 0.067(7) 0.022(6) -0.007(6) 0.011(5) -0.024(5)
C32 0.048(6) 0.037(6) 0.039(7) -0.010(5) 0.014(6) -0.018(4)
C33 0.024(5) 0.049(6) 0.038(7) -0.001(5) 0.014(5) 0.003(5)
N2 0.032(5) 0.024(5) 0.021(5) 0.002(4) -0.005(4) 0.006(4)
Si1 0.0262(17) 0.0366(18) 0.0218(17) 0.0009(14) 0.0076(14) 0.0128(14)
C34 0.037(7) 0.048(7) 0.038(7) 0.012(6) 0.004(6) 0.008(6)
C35 0.029(6) 0.049(7) 0.025(6) 0.009(6) -0.004(5) 0.002(5)
C36 0.042(8) 0.060(9) 0.051(9) -0.005(7) 0.008(7) 0.024(7)
Si2 0.046(2) 0.0296(18) 0.0307(19) 0.0008(14) -0.0018(16) 0.0039(15)
C37 0.058(9) 0.043(8) 0.045(8) 0.010(6) 0.003(7) 0.011(6)
C38 0.111(13) 0.054(9) 0.032(8) -0.011(7) -0.010(8) 0.009(8)
C39 0.039(8) 0.047(8) 0.076(10) 0.007(7) -0.015(7) -0.006(6)
Sn2 0.0187(4) 0.0284(4) 0.0085(4) -0.0014(3) 0.0005(3) -0.0034(3)
O2 0.019(4) 0.024(4) 0.013(4) -0.002(3) -0.005(3) -0.003(3)
C40 0.011(5) 0.028(5) 0.013(5) -0.003(4) 0.002(3) 0.003(4)
C41 0.025(5) 0.037(5) 0.010(5) 0.006(4) -0.010(4) -0.003(4)
C42 0.022(6) 0.030(5) 0.016(5) 0.007(4) 0.001(4) 0.004(4)
C43 0.018(5) 0.031(4) 0.018(5) 0.006(4) 0.000(4) 0.006(4)
C44 0.008(5) 0.025(4) 0.018(5) 0.001(4) 0.002(4) 0.004(4)
C45 0.009(4) 0.023(3) 0.016(4) 0.005(3) -0.001(3) -0.002(3)
C46 0.033(6) 0.043(6) 0.028(6) 0.004(4) -0.007(4) -0.003(5)
C47 0.040(7) 0.053(7) 0.008(5) 0.001(5) -0.013(4) -0.003(5)
C48 0.019(5) 0.072(8) 0.037(7) -0.004(6) -0.015(5) 0.002(5)
C49 0.067(9) 0.050(7) 0.046(8) 0.009(5) -0.050(7) 0.012(6)
C50 0.043(6) 0.029(5) 0.026(6) 0.006(5) 0.000(5) -0.001(5)
C51 0.055(7) 0.033(6) 0.063(9) 0.001(6) -0.001(6) 0.003(5)
C52 0.088(10) 0.038(7) 0.050(7) 0.009(6) 0.022(7) -0.028(7)
C53 0.061(8) 0.037(7) 0.056(7) -0.011(6) -0.022(6) -0.007(6)
C54 0.0136(18) 0.0154(17) 0.0137(18) 0.0004(10) 0.0008(10) -0.0004(10)
N3 0.014(4) 0.020(2) 0.007(4) -0.002(3) 0.000(3) 0.000(3)
C55 0.012(4) 0.024(5) 0.010(5) -0.002(4) -0.006(4) -0.005(4)
C56 0.024(5) 0.033(6) 0.024(5) 0.003(5) 0.005(4) 0.003(5)
C57 0.025(5) 0.034(6) 0.012(5) 0.004(4) 0.000(4) -0.006(4)
C58 0.024(5) 0.034(6) 0.019(5) 0.004(4) 0.000(4) -0.004(4)
C59 0.016(5) 0.037(6) 0.013(5) 0.003(4) -0.005(4) 0.003(4)
C60 0.010(4) 0.023(5) 0.015(5) 0.005(4) -0.004(4) -0.004(4)
P2 0.0126(13) 0.0368(16) 0.0140(14) 0.0062(12) 0.0016(11) -0.0005(12)
C61 0.011(5) 0.030(5) 0.037(6) 0.009(4) 0.003(5) 0.007(4)
C62 0.025(6) 0.042(6) 0.049(6) 0.018(5) 0.015(5) 0.013(5)
C63 0.029(7) 0.035(6) 0.086(8) 0.023(6) 0.013(7) 0.008(5)
C64 0.029(7) 0.029(6) 0.115(10) 0.007(5) 0.010(8) -0.001(6)
C65 0.037(7) 0.046(6) 0.071(8) -0.009(6) -0.007(7) -0.003(6)
C66 0.018(6) 0.038(5) 0.043(6) 0.002(5) -0.006(5) -0.001(5)
C67 0.018(5) 0.040(5) 0.012(5) 0.001(5) 0.005(4) 0.003(4)
C68 0.016(5) 0.038(5) 0.013(5) -0.002(5) 0.000(4) 0.002(4)
C69 0.014(5) 0.061(6) 0.024(6) -0.005(5) 0.001(5) 0.000(5)
C70 0.024(5) 0.063(6) 0.028(6) -0.006(6) -0.003(5) 0.021(5)
C71 0.033(6) 0.037(6) 0.054(8) -0.001(6) 0.007(6) 0.010(4)
C72 0.019(5) 0.045(6) 0.036(7) -0.010(5) 0.006(5) -0.002(4)
N4 0.029(5) 0.026(5) 0.026(5) 0.000(4) -0.014(4) -0.003(4)
Si3 0.0208(16) 0.0399(18) 0.0259(18) 0.0047(14) 0.0016(14) -0.0099(14)
C73 0.026(6) 0.063(8) 0.027(7) 0.000(6) 0.006(5) -0.001(6)
C74 0.030(7) 0.040(7) 0.047(8) -0.003(6) -0.002(6) -0.007(5)
C75 0.038(8) 0.077(10) 0.070(10) 0.025(8) 0.001(7) -0.021(7)
Si4 0.0350(18) 0.0266(16) 0.0209(16) -0.0011(13) -0.0063(14) -0.0080(13)
C76 0.065(9) 0.041(7) 0.027(7) -0.014(6) 0.009(6) -0.026(6)
C77 0.067(9) 0.039(7) 0.026(7) 0.004(6) -0.011(6) -0.005(6)
C78 0.041(8) 0.023(6) 0.069(9) 0.002(6) -0.011(7) 0.000(5)

loop_
_atom_type_symbol
_atom_type_description
_atom_type_scat_dispersion_real
_atom_type_scat_dispersion_imag
_atom_type_scat_source
C C 0.0033 0.0016 'International Tables Vol C Tables 4.2.6.8 and 6.1.1.4'
H H 0.0000 0.0000 'International Tables Vol C Tables 4.2.6.8 and 6.1.1.4'
N N 0.0061 0.0033 'International Tables Vol C Tables 4.2.6.8 and 6.1.1.4'
O O 0.0106 0.0060 'International Tables Vol C Tables 4.2.6.8 and 6.1.1.4'
Si Si 0.0817 0.0704 'International Tables Vol C Tables 4.2.6.8 and 6.1.1.4'
P P 0.1023 0.0942 'International Tables Vol C Tables 4.2.6.8 and 6.1.1.4'
Sn Sn -0.6537 1.4246 'International Tables Vol C Tables 4.2.6.8 and 6.1.1.4'

loop_
_geom_angle_atom_site_label_1
_geom_angle_atom_site_label_2
_geom_angle_atom_site_label_3
_geom_angle
_geom_angle_site_symmetry_1
_geom_angle_site_symmetry_3
_geom_angle_publ_flag
O1 Sn1 N2 96.4(3) . . ?
O1 Sn1 N1 79.9(2) . . ?
N2 Sn1 N1 92.6(3) . . ?
C1 O1 Sn1 124.7(5) . . ?
O1 C1 C2 120.2(8) . . ?
O1 C1 C6 123.2(8) . . ?
C2 C1 C6 116.5(8) . . ?
C3 C2 C1 116.2(8) . . ?
C3 C2 C7 122.2(8) . . ?
C1 C2 C7 121.6(8) . . ?
C2 C3 C4 126.4(9) . . ?
C5 C4 C3 115.9(8) . . ?
C5 C4 C11 124.3(8) . . ?
C3 C4 C11 119.9(8) . . ?
C6 C5 C4 122.1(9) . . ?
C5 C6 C1 122.6(8) . . ?
C5 C6 C15 116.9(8) . . ?
C1 C6 C15 118.3(8) . . ?
C2 C7 C9 108.6(9) . . ?
C2 C7 C8 110.2(8) . . ?
C9 C7 C8 110.8(9) . . ?
C2 C7 C10 111.5(8) . . ?
C9 C7 C10 109.4(9) . . ?
C8 C7 C10 106.3(9) . . ?
C4 C11 C12 108.8(8) . . ?
C4 C11 C14 111.6(8) . . ?
C12 C11 C14 108.0(9) . . ?
C4 C11 C13 110.6(8) . . ?
C12 C11 C13 108.8(9) . . ?
C14 C11 C13 108.9(9) . . ?
N1 C15 C6 128.0(8) . . ?
C15 N1 C16 117.6(8) . . ?
C15 N1 Sn1 119.6(6) . . ?
C16 N1 Sn1 122.5(5) . . ?
C17 C16 C21 121.5(9) . . ?
C17 C16 N1 120.0(8) . . ?
C21 C16 N1 118.4(8) . . ?
C18 C17 C16 119.3(9) . . ?
C17 C18 C19 121.5(9) . . ?
C18 C19 C20 119.7(9) . . ?
C21 C20 C19 120.7(9) . . ?
C20 C21 C16 117.3(8) . . ?
C20 C21 P1 125.7(7) . . ?
C16 C21 P1 117.0(7) . . ?
C22 P1 C21 101.6(4) . . ?
C22 P1 C28 101.1(4) . . ?
C21 P1 C28 102.3(4) . . ?
C23 C22 C27 118.0(10) . . ?
C23 C22 P1 117.1(8) . . ?
C27 C22 P1 124.9(8) . . ?
C22 C23 C24 121.0(12) . . ?
C25 C24 C23 119.2(12) . . ?
C26 C25 C24 120.3(13) . . ?
C25 C26 C27 120.7(13) . . ?
C26 C27 C22 120.9(12) . . ?
C29 C28 C33 118.1(9) . . ?
C29 C28 P1 124.1(8) . . ?
C33 C28 P1 117.3(8) . . ?
C30 C29 C28 120.8(11) . . ?
C29 C30 C31 121.7(11) . . ?
C30 C31 C32 118.3(10) . . ?
C33 C32 C31 120.2(11) . . ?
C32 C33 C28 120.9(11) . . ?
Si1 N2 Si2 123.5(5) . . ?
Si1 N2 Sn1 120.0(4) . . ?
Si2 N2 Sn1 114.2(4) . . ?
N2 Si1 C34 111.8(5) . . ?
N2 Si1 C36 113.2(5) . . ?
C34 Si1 C36 104.5(6) . . ?
N2 Si1 C35 109.1(4) . . ?
C34 Si1 C35 112.0(5) . . ?
C36 Si1 C35 106.1(5) . . ?
N2 Si2 C37 112.9(5) . . ?
N2 Si2 C38 113.2(6) . . ?
C37 Si2 C38 108.6(6) . . ?
N2 Si2 C39 111.3(5) . . ?
C37 Si2 C39 106.1(6) . . ?
C38 Si2 C39 104.1(7) . . ?
N4 Sn2 O2 95.4(3) . . ?
N4 Sn2 N3 93.3(3) . . ?
O2 Sn2 N3 79.8(2) . . ?
C40 O2 Sn2 124.1(5) . . ?
O2 C40 C41 121.2(8) . . ?
O2 C40 C45 119.6(8) . . ?
C41 C40 C45 119.0(9) . . ?
C42 C41 C40 117.6(9) . . ?
C42 C41 C46 121.4(9) . . ?
C40 C41 C46 120.7(9) . . ?
C43 C42 C41 125.2(9) . . ?
C44 C43 C42 118.1(9) . . ?
C44 C43 C50 122.6(9) . . ?
C42 C43 C50 119.3(8) . . ?
C43 C44 C45 120.8(9) . . ?
C40 C45 C54 125.2(8) . . ?
C40 C45 C44 119.2(8) . . ?
C54 C45 C44 115.7(8) . . ?
C41 C46 C47 110.2(9) . . ?
C41 C46 C48 110.6(9) . . ?
C47 C46 C48 110.5(9) . . ?
C41 C46 C49 112.1(9) . . ?
C47 C46 C49 107.2(9) . . ?
C48 C46 C49 106.1(10) . . ?
C51 C50 C53 108.5(10) . . ?
C51 C50 C52 109.1(10) . . ?
C53 C50 C52 107.6(10) . . ?
C51 C50 C43 110.9(9) . . ?
C53 C50 C43 112.1(8) . . ?
C52 C50 C43 108.6(9) . . ?
N3 C54 C45 128.5(9) . . ?
C54 N3 C55 118.6(8) . . ?
C54 N3 Sn2 119.2(6) . . ?
C55 N3 Sn2 122.0(5) . . ?
C56 C55 C60 120.5(9) . . ?
C56 C55 N3 119.9(8) . . ?
C60 C55 N3 119.6(8) . . ?
C57 C56 C55 120.5(9) . . ?
C56 C57 C58 120.1(9) . . ?
C59 C58 C57 119.6(9) . . ?
C60 C59 C58 122.4(9) . . ?
C59 C60 C55 116.8(9) . . ?
C59 C60 P2 126.5(7) . . ?
C55 C60 P2 116.7(7) . . ?
C67 P2 C61 103.7(5) . . ?
C67 P2 C60 102.3(4) . . ?
C61 P2 C60 101.8(4) . . ?
C62 C61 C66 118.0(10) . . ?
C62 C61 P2 118.4(9) . . ?
C66 C61 P2 123.6(8) . . ?
C61 C62 C63 122.3(12) . . ?
C64 C63 C62 120.2(12) . . ?
C63 C64 C65 120.8(12) . . ?
C66 C65 C64 117.6(12) . . ?
C61 C66 C65 121.1(11) . . ?
C68 C67 C72 118.3(9) . . ?
C68 C67 P2 123.8(8) . . ?
C72 C67 P2 117.8(8) . . ?
C67 C68 C69 121.5(10) . . ?
C70 C69 C68 118.7(10) . . ?
C71 C70 C69 120.6(10) . . ?
C70 C71 C72 119.9(11) . . ?
C67 C72 C71 121.0(10) . . ?
Si3 N4 Si4 122.9(5) . . ?
Si3 N4 Sn2 121.3(4) . . ?
Si4 N4 Sn2 114.6(4) . . ?
N4 Si3 C74 109.3(5) . . ?
N4 Si3 C73 112.4(5) . . ?
C74 Si3 C73 111.0(5) . . ?
N4 Si3 C75 113.6(5) . . ?
C74 Si3 C75 106.7(6) . . ?
C73 Si3 C75 103.6(6) . . ?
N4 Si4 C76 113.2(5) . . ?
N4 Si4 C78 110.7(5) . . ?
C76 Si4 C78 103.3(6) . . ?
N4 Si4 C77 112.8(5) . . ?
C76 Si4 C77 109.4(5) . . ?
C78 Si4 C77 106.9(6) . . ?

loop_
_geom_bond_atom_site_label_1
_geom_bond_atom_site_label_2
_geom_bond_distance
_geom_bond_site_symmetry_2
_geom_bond_publ_flag
Sn1 O1 2.112(6) . ?
Sn1 N2 2.115(8) . ?
Sn1 N1 2.328(7) . ?
O1 C1 1.322(10) . ?
C1 C2 1.430(12) . ?
C1 C6 1.472(12) . ?
C2 C3 1.390(12) . ?
C2 C7 1.528(13) . ?
C3 C4 1.396(12) . ?
C4 C5 1.388(12) . ?
C4 C11 1.523(13) . ?
C5 C6 1.319(12) . ?
C6 C15 1.478(12) . ?
C7 C9 1.536(15) . ?
C7 C8 1.539(14) . ?
C7 C10 1.543(14) . ?
C11 C12 1.535(14) . ?
C11 C14 1.549(14) . ?
C11 C13 1.562(14) . ?
C15 N1 1.323(11) . ?
N1 C16 1.425(11) . ?
C16 C17 1.399(12) . ?
C16 C21 1.410(12) . ?
C17 C18 1.352(13) . ?
C18 C19 1.379(13) . ?
C19 C20 1.403(13) . ?
C20 C21 1.396(13) . ?
C21 P1 1.836(9) . ?
P1 C22 1.832(10) . ?
P1 C28 1.838(10) . ?
C22 C23 1.378(14) . ?
C22 C27 1.404(14) . ?
C23 C24 1.408(16) . ?
C24 C25 1.376(18) . ?
C25 C26 1.369(17) . ?
C26 C27 1.371(15) . ?
C28 C29 1.372(14) . ?
C28 C33 1.413(14) . ?
C29 C30 1.369(13) . ?
C30 C31 1.382(15) . ?
C31 C32 1.393(16) . ?
C32 C33 1.369(15) . ?
N2 Si1 1.725(9) . ?
N2 Si2 1.735(8) . ?
Si1 C34 1.849(11) . ?
Si1 C36 1.863(11) . ?
Si1 C35 1.889(10) . ?
Si2 C37 1.845(11) . ?
Si2 C38 1.856(12) . ?
Si2 C39 1.867(12) . ?
Sn2 N4 2.098(8) . ?
Sn2 O2 2.120(6) . ?
Sn2 N3 2.341(7) . ?
O2 C40 1.341(11) . ?
C40 C41 1.408(13) . ?
C40 C45 1.419(12) . ?
C41 C42 1.380(13) . ?
C41 C46 1.529(13) . ?
C42 C43 1.378(13) . ?
C43 C44 1.345(12) . ?
C43 C50 1.553(14) . ?
C44 C45 1.447(12) . ?
C45 C54 1.433(12) . ?
C46 C47 1.543(15) . ?
C46 C48 1.546(15) . ?
C46 C49 1.549(14) . ?
C50 C51 1.515(15) . ?
C50 C53 1.533(15) . ?
C50 C52 1.540(15) . ?
C54 N3 1.283(10) . ?
N3 C55 1.446(11) . ?
C55 C56 1.404(13) . ?
C55 C60 1.417(12) . ?
C56 C57 1.348(13) . ?
C57 C58 1.390(13) . ?
C58 C59 1.383(13) . ?
C59 C60 1.375(12) . ?
C60 P2 1.826(9) . ?
P2 C67 1.818(10) . ?
P2 C61 1.819(10) . ?
C61 C62 1.372(14) . ?
C61 C66 1.416(14) . ?
C62 C63 1.396(16) . ?
C63 C64 1.363(19) . ?
C64 C65 1.426(18) . ?
C65 C66 1.423(15) . ?
C67 C68 1.370(13) . ?
C67 C72 1.385(14) . ?
C68 C69 1.415(13) . ?
C69 C70 1.389(15) . ?
C70 C71 1.355(15) . ?
C71 C72 1.411(14) . ?
N4 Si3 1.724(9) . ?
N4 Si4 1.742(8) . ?
Si3 C74 1.860(11) . ?
Si3 C73 1.861(11) . ?
Si3 C75 1.873(12) . ?
Si4 C76 1.853(10) . ?
Si4 C78 1.872(12) . ?
Si4 C77 1.875(11) . ?

loop_
_geom_torsion_atom_site_label_1
_geom_torsion_atom_site_label_2
_geom_torsion_atom_site_label_3
_geom_torsion_atom_site_label_4
_geom_torsion
_geom_torsion_site_symmetry_1
_geom_torsion_site_symmetry_2
_geom_torsion_site_symmetry_3
_geom_torsion_site_symmetry_4
_geom_torsion_publ_flag
N2 Sn1 O1 C1 143.0(7) . . . . ?
N1 Sn1 O1 C1 51.5(6) . . . . ?
Sn1 O1 C1 C2 140.8(7) . . . . ?
Sn1 O1 C1 C6 -36.1(11) . . . . ?
O1 C1 C2 C3 -176.6(8) . . . . ?
C6 C1 C2 C3 0.5(12) . . . . ?
O1 C1 C2 C7 3.1(13) . . . . ?
C6 C1 C2 C7 -179.9(8) . . . . ?
C1 C2 C3 C4 -3.5(14) . . . . ?
C7 C2 C3 C4 176.8(9) . . . . ?
C2 C3 C4 C5 1.5(14) . . . . ?
C2 C3 C4 C11 179.6(9) . . . . ?
C3 C4 C5 C6 4.1(13) . . . . ?
C11 C4 C5 C6 -173.9(9) . . . . ?
C4 C5 C6 C1 -7.3(14) . . . . ?
C4 C5 C6 C15 -170.2(8) . . . . ?
O1 C1 C6 C5 -178.2(8) . . . . ?
C2 C1 C6 C5 4.8(13) . . . . ?
O1 C1 C6 C15 -15.5(13) . . . . ?
C2 C1 C6 C15 167.5(8) . . . . ?
C3 C2 C7 C9 -117.2(10) . . . . ?
C1 C2 C7 C9 63.2(11) . . . . ?
C3 C2 C7 C8 121.3(10) . . . . ?
C1 C2 C7 C8 -58.3(12) . . . . ?
C3 C2 C7 C10 3.5(13) . . . . ?
C1 C2 C7 C10 -176.2(9) . . . . ?
C5 C4 C11 C12 -115.1(10) . . . . ?
C3 C4 C11 C12 67.0(12) . . . . ?
C5 C4 C11 C14 4.0(14) . . . . ?
C3 C4 C11 C14 -173.9(9) . . . . ?
C5 C4 C11 C13 125.5(10) . . . . ?
C3 C4 C11 C13 -52.5(12) . . . . ?
C5 C6 C15 N1 -165.9(9) . . . . ?
C1 C6 C15 N1 30.4(14) . . . . ?
C6 C15 N1 C16 178.3(8) . . . . ?
C6 C15 N1 Sn1 4.6(12) . . . . ?
O1 Sn1 N1 C15 -34.9(6) . . . . ?
N2 Sn1 N1 C15 -130.9(7) . . . . ?
O1 Sn1 N1 C16 151.8(6) . . . . ?
N2 Sn1 N1 C16 55.7(6) . . . . ?
C15 N1 C16 C17 84.5(11) . . . . ?
Sn1 N1 C16 C17 -102.0(9) . . . . ?
C15 N1 C16 C21 -98.1(10) . . . . ?
Sn1 N1 C16 C21 75.4(9) . . . . ?
C21 C16 C17 C18 0.2(15) . . . . ?
N1 C16 C17 C18 177.5(9) . . . . ?
C16 C17 C18 C19 -0.4(15) . . . . ?
C17 C18 C19 C20 0.2(16) . . . . ?
C18 C19 C20 C21 0.2(16) . . . . ?
C19 C20 C21 C16 -0.4(15) . . . . ?
C19 C20 C21 P1 -179.1(8) . . . . ?
C17 C16 C21 C20 0.2(14) . . . . ?
N1 C16 C21 C20 -177.2(8) . . . . ?
C17 C16 C21 P1 179.0(7) . . . . ?
N1 C16 C21 P1 1.7(12) . . . . ?
C20 C21 P1 C22 -104.1(9) . . . . ?
C16 C21 P1 C22 77.2(8) . . . . ?
C20 C21 P1 C28 0.1(10) . . . . ?
C16 C21 P1 C28 -178.6(8) . . . . ?
C21 P1 C22 C23 -154.6(8) . . . . ?
C28 P1 C22 C23 100.3(8) . . . . ?
C21 P1 C22 C27 24.5(9) . . . . ?
C28 P1 C22 C27 -80.7(9) . . . . ?
C27 C22 C23 C24 0.0(14) . . . . ?
P1 C22 C23 C24 179.1(8) . . . . ?
C22 C23 C24 C25 0.2(16) . . . . ?
C23 C24 C25 C26 -0.4(18) . . . . ?
C24 C25 C26 C27 0.4(18) . . . . ?
C25 C26 C27 C22 -0.1(16) . . . . ?
C23 C22 C27 C26 -0.1(15) . . . . ?
P1 C22 C27 C26 -179.1(8) . . . . ?
C22 P1 C28 C29 -6.7(9) . . . . ?
C21 P1 C28 C29 -111.4(9) . . . . ?
C22 P1 C28 C33 -178.0(8) . . . . ?
C21 P1 C28 C33 77.3(8) . . . . ?
C33 C28 C29 C30 -1.3(14) . . . . ?
P1 C28 C29 C30 -172.6(8) . . . . ?
C28 C29 C30 C31 -0.1(16) . . . . ?
C29 C30 C31 C32 -0.3(16) . . . . ?
C30 C31 C32 C33 2.3(17) . . . . ?
C31 C32 C33 C28 -3.9(17) . . . . ?
C29 C28 C33 C32 3.3(15) . . . . ?
P1 C28 C33 C32 175.2(8) . . . . ?
O1 Sn1 N2 Si1 14.3(5) . . . . ?
N1 Sn1 N2 Si1 94.4(5) . . . . ?
O1 Sn1 N2 Si2 177.8(4) . . . . ?
N1 Sn1 N2 Si2 -102.1(4) . . . . ?
Si2 N2 Si1 C34 131.2(6) . . . . ?
Sn1 N2 Si1 C34 -66.9(6) . . . . ?
Si2 N2 Si1 C36 13.5(8) . . . . ?
Sn1 N2 Si1 C36 175.4(5) . . . . ?
Si2 N2 Si1 C35 -104.3(6) . . . . ?
Sn1 N2 Si1 C35 57.6(6) . . . . ?
Si1 N2 Si2 C37 56.8(7) . . . . ?
Sn1 N2 Si2 C37 -106.1(6) . . . . ?
Si1 N2 Si2 C38 -67.2(8) . . . . ?
Sn1 N2 Si2 C38 129.9(6) . . . . ?
Si1 N2 Si2 C39 175.9(6) . . . . ?
Sn1 N2 Si2 C39 13.1(7) . . . . ?
N4 Sn2 O2 C40 144.4(7) . . . . ?
N3 Sn2 O2 C40 52.0(7) . . . . ?
Sn2 O2 C40 C41 140.6(7) . . . . ?
Sn2 O2 C40 C45 -43.7(11) . . . . ?
O2 C40 C41 C42 178.8(9) . . . . ?
C45 C40 C41 C42 3.0(14) . . . . ?
O2 C40 C41 C46 4.3(14) . . . . ?
C45 C40 C41 C46 -171.4(9) . . . . ?
C40 C41 C42 C43 1.0(15) . . . . ?
C46 C41 C42 C43 175.5(10) . . . . ?
C41 C42 C43 C44 -3.2(15) . . . . ?
C41 C42 C43 C50 179.5(10) . . . . ?
C42 C43 C44 C45 1.2(14) . . . . ?
C50 C43 C44 C45 178.4(9) . . . . ?
O2 C40 C45 C54 -2.3(14) . . . . ?
C41 C40 C45 C54 173.6(9) . . . . ?
O2 C40 C45 C44 179.3(8) . . . . ?
C41 C40 C45 C44 -4.8(13) . . . . ?
C43 C44 C45 C40 2.7(13) . . . . ?
C43 C44 C45 C54 -175.8(8) . . . . ?
C42 C41 C46 C47 126.0(10) . . . . ?
C40 C41 C46 C47 -59.7(13) . . . . ?
C42 C41 C46 C48 -111.5(11) . . . . ?
C40 C41 C46 C48 62.8(13) . . . . ?
C42 C41 C46 C49 6.7(15) . . . . ?
C40 C41 C46 C49 -179.0(10) . . . . ?
C44 C43 C50 C51 -116.8(11) . . . . ?
C42 C43 C50 C51 60.4(13) . . . . ?
C44 C43 C50 C53 4.7(14) . . . . ?
C42 C43 C50 C53 -178.1(10) . . . . ?
C44 C43 C50 C52 123.4(11) . . . . ?
C42 C43 C50 C52 -59.4(13) . . . . ?
C40 C45 C54 N3 17.8(15) . . . . ?
C44 C45 C54 N3 -163.8(9) . . . . ?
C45 C54 N3 C55 -174.3(8) . . . . ?
C45 C54 N3 Sn2 10.7(12) . . . . ?
N4 Sn2 N3 C54 -129.2(7) . . . . ?
O2 Sn2 N3 C54 -34.3(6) . . . . ?
N4 Sn2 N3 C55 56.0(6) . . . . ?
O2 Sn2 N3 C55 150.9(6) . . . . ?
C54 N3 C55 C56 79.2(11) . . . . ?
Sn2 N3 C55 C56 -106.0(9) . . . . ?
C54 N3 C55 C60 -102.1(10) . . . . ?
Sn2 N3 C55 C60 72.7(9) . . . . ?
C60 C55 C56 C57 -0.1(15) . . . . ?
N3 C55 C56 C57 178.5(9) . . . . ?
C55 C56 C57 C58 0.5(15) . . . . ?
C56 C57 C58 C59 0.5(15) . . . . ?
C57 C58 C59 C60 -2.1(15) . . . . ?
C58 C59 C60 C55 2.4(14) . . . . ?
C58 C59 C60 P2 -179.2(8) . . . . ?
C56 C55 C60 C59 -1.3(13) . . . . ?
N3 C55 C60 C59 180.0(8) . . . . ?
C56 C55 C60 P2 -179.8(7) . . . . ?
N3 C55 C60 P2 1.5(11) . . . . ?
C59 C60 P2 C67 3.1(10) . . . . ?
C55 C60 P2 C67 -178.6(7) . . . . ?
C59 C60 P2 C61 -104.0(9) . . . . ?
C55 C60 P2 C61 74.4(8) . . . . ?
C67 P2 C61 C62 102.4(8) . . . . ?
C60 P2 C61 C62 -151.6(8) . . . . ?
C67 P2 C61 C66 -79.3(9) . . . . ?
C60 P2 C61 C66 26.7(9) . . . . ?
C66 C61 C62 C63 0.1(15) . . . . ?
P2 C61 C62 C63 178.5(8) . . . . ?
C61 C62 C63 C64 -1.0(17) . . . . ?
C62 C63 C64 C65 1.8(19) . . . . ?
C63 C64 C65 C66 -1.7(18) . . . . ?
C62 C61 C66 C65 -0.1(15) . . . . ?
P2 C61 C66 C65 -178.4(8) . . . . ?
C64 C65 C66 C61 0.8(16) . . . . ?
C61 P2 C67 C68 -3.9(9) . . . . ?
C60 P2 C67 C68 -109.5(9) . . . . ?
C61 P2 C67 C72 179.8(8) . . . . ?
C60 P2 C67 C72 74.2(9) . . . . ?
C72 C67 C68 C69 1.3(15) . . . . ?
P2 C67 C68 C69 -175.0(7) . . . . ?
C67 C68 C69 C70 -0.9(15) . . . . ?
C68 C69 C70 C71 -0.4(17) . . . . ?
C69 C70 C71 C72 1.4(18) . . . . ?
C68 C67 C72 C71 -0.3(16) . . . . ?
P2 C67 C72 C71 176.2(8) . . . . ?
C70 C71 C72 C67 -1.1(17) . . . . ?
O2 Sn2 N4 Si3 12.7(5) . . . . ?
N3 Sn2 N4 Si3 92.7(5) . . . . ?
O2 Sn2 N4 Si4 -179.7(4) . . . . ?
N3 Sn2 N4 Si4 -99.6(4) . . . . ?
Si4 N4 Si3 C74 -108.7(6) . . . . ?
Sn2 N4 Si3 C74 57.9(6) . . . . ?
Si4 N4 Si3 C73 127.6(6) . . . . ?
Sn2 N4 Si3 C73 -65.8(6) . . . . ?
Si4 N4 Si3 C75 10.3(8) . . . . ?
Sn2 N4 Si3 C75 176.9(6) . . . . ?
Si3 N4 Si4 C76 59.0(7) . . . . ?
Sn2 N4 Si4 C76 -108.5(5) . . . . ?
Si3 N4 Si4 C78 174.4(6) . . . . ?
Sn2 N4 Si4 C78 7.0(6) . . . . ?
Si3 N4 Si4 C77 -65.9(7) . . . . ?
Sn2 N4 Si4 C77 126.7(5) . . . . ?
